data_4066529
loop_
_publ_author_name
'Yuan, Mingjun'
'Pullarkat, Sumod A.'
'Li, Yongxin'
'Lee, Zhi-Yi'
'Leung, Pak-Hing'

_publ_section_title
;
 Novel Synthesis of Chiral 1,3-Diphosphines via Palladium Template
 Promoted Hydrophosphination and Functional Group Transformation Reactions
;
_journal_issue 16
_journal_name_full Organometallics
_journal_page_first 3582
_journal_paper_doi 10.1021/om100505w
_journal_volume 29
_journal_year 2010
_chemical_absolute_configuration ad
_chemical_formula_moiety 'C29 H30 Cl2 O P2 Pd, 2(C H2 Cl2)'
_chemical_formula_sum 'C31 H34 Cl6 O P2 Pd'
_chemical_formula_weight 803.62
_chemical_name_systematic
;

 ?

;
_space_group_IT_number 4
_symmetry_cell_setting monoclinic
_symmetry_space_group_name_Hall 'P 2yb'
_symmetry_space_group_name_H-M 'P 1 21 1'
_atom_sites_solution_hydrogens geom
_atom_sites_solution_primary direct
_atom_sites_solution_secondary difmap
_audit_creation_method SHELXL-97
_cell_angle_alpha 90.00
_cell_angle_beta 97.793(2)
_cell_angle_gamma 90.00
_cell_formula_units_Z 2
_cell_length_a 9.1714(3)
_cell_length_b 15.7179(6)
_cell_length_c 12.2030(4)
_cell_measurement_reflns_used 5957
_cell_measurement_temperature 173(2)
_cell_measurement_theta_max 30.26
_cell_measurement_theta_min 2.24
_cell_volume 1742.88(10)
_computing_cell_refinement 'Bruker SMART'
_computing_data_collection 'Bruker SMART'
_computing_data_reduction 'Bruker SAINT'
_computing_molecular_graphics 'Bruker SHELXTL'
_computing_publication_material 'Bruker SHELXTL'
_computing_structure_refinement 'SHELXL-97 (Sheldrick, 1997)'
_computing_structure_solution 'SHELXS-97 (Sheldrick, 1990)'
_diffrn_ambient_temperature 173(2)
_diffrn_measured_fraction_theta_full 0.998
_diffrn_measured_fraction_theta_max 0.998
_diffrn_measurement_device_type 'CCD area detector'
_diffrn_measurement_method 'phi and omega scans'
_diffrn_radiation_monochromator graphite
_diffrn_radiation_source 'fine-focus sealed tube'
_diffrn_radiation_type MoK\a
_diffrn_radiation_wavelength 0.71073
_diffrn_reflns_av_R_equivalents 0.0478
_diffrn_reflns_av_sigmaI/netI 0.0516
_diffrn_reflns_limit_h_max 14
_diffrn_reflns_limit_h_min -14
_diffrn_reflns_limit_k_max 24
_diffrn_reflns_limit_k_min -24
_diffrn_reflns_limit_l_max 18
_diffrn_reflns_limit_l_min -18
_diffrn_reflns_number 47270
_diffrn_reflns_theta_full 33.18
_diffrn_reflns_theta_max 33.18
_diffrn_reflns_theta_min 1.68
_exptl_absorpt_coefficient_mu 1.108
_exptl_absorpt_correction_T_max 0.7926
_exptl_absorpt_correction_T_min 0.6781
_exptl_absorpt_correction_type multi-scan
_exptl_absorpt_process_details sadabs
_exptl_crystal_colour colourless
_exptl_crystal_density_diffrn 1.531
_exptl_crystal_density_method 'not measured'
_exptl_crystal_description block
_exptl_crystal_F_000 812
_exptl_crystal_size_max 0.38
_exptl_crystal_size_mid 0.38
_exptl_crystal_size_min 0.22
_refine_diff_density_max 0.874
_refine_diff_density_min -0.839
_refine_diff_density_rms 0.166
_refine_ls_abs_structure_details 'Flack H D (1983), Acta Cryst. A39, 876-881'
_refine_ls_abs_structure_Flack -0.003(18)
_refine_ls_extinction_method none
_refine_ls_goodness_of_fit_ref 1.087
_refine_ls_hydrogen_treatment constr
_refine_ls_matrix_type full
_refine_ls_number_parameters 371
_refine_ls_number_reflns 13254
_refine_ls_number_restraints 1
_refine_ls_restrained_S_all 1.087
_refine_ls_R_factor_all 0.0488
_refine_ls_R_factor_gt 0.0362
_refine_ls_shift/su_max 0.002
_refine_ls_shift/su_mean 0.000
_refine_ls_structure_factor_coef Fsqd
_refine_ls_weighting_details 'calc w=1/[\s^2^(Fo^2^)+(0.0506P)^2^+0.0000P] where P=(Fo^2^+2Fc^2^)/3'
_refine_ls_weighting_scheme calc
_refine_ls_wR_factor_gt 0.0819
_refine_ls_wR_factor_ref 0.1012
_reflns_number_gt 11397
_reflns_number_total 13254
_reflns_threshold_expression >2sigma(I)
_cod_data_source_file om100505w_si_001.cif
_cod_data_source_block leung468
_cod_depositor_comments
;
The following automatic conversions were performed:

'_symmetry_cell_setting' value 'Monoclinic' changed to 'monoclinic'
according to /home/saulius/struct/CIF-dictionaries/cif_core.dic
dictionary named 'cif_core.dic' version 2.4.1 from 2010-06-29.

Automatic conversion script
Id: cif_fix_values 1715 2011-07-08 13:25:40Z adriana 
;
_cod_original_sg_symbol_H-M P2(1)
_cod_database_code 4066529

loop_
_symmetry_equiv_pos_as_xyz
'x, y, z'
'-x, y+1/2, -z'

loop_
_atom_site_label
_atom_site_type_symbol
_atom_site_fract_x
_atom_site_fract_y
_atom_site_fract_z
_atom_site_U_iso_or_equiv
_atom_site_adp_type
_atom_site_occupancy
_atom_site_symmetry_multiplicity
_atom_site_calc_flag
_atom_site_refinement_flags
Pd1 Pd 0.95555(2) 0.035009(12) 0.117462(15) 0.01869(5) Uani 1 1 d .
C1 C 0.8619(3) 0.0305(2) -0.1593(2) 0.0240(5) Uani 1 1 d .
C2 C 0.9708(4) 0.0753(2) -0.2048(3) 0.0302(6) Uani 1 1 d .
H2 H 1.0100 0.1260 -0.1701 0.036 Uiso 1 1 calc R
C3 C 1.0218(4) 0.0470(3) -0.2993(3) 0.0387(8) Uani 1 1 d .
H3 H 1.0958 0.0781 -0.3294 0.046 Uiso 1 1 calc R
C4 C 0.9654(4) -0.0268(2) -0.3505(3) 0.0380(8) Uani 1 1 d .
H4 H 0.9995 -0.0459 -0.4164 0.046 Uiso 1 1 calc R
C5 C 0.8596(4) -0.0728(2) -0.3056(3) 0.0365(7) Uani 1 1 d .
H5 H 0.8213 -0.1236 -0.3407 0.044 Uiso 1 1 calc R
C6 C 0.8089(4) -0.0453(2) -0.2096(3) 0.0306(6) Uani 1 1 d .
H6 H 0.7380 -0.0780 -0.1781 0.037 Uiso 1 1 calc R
C7 C 0.6164(3) 0.0316(2) -0.0240(2) 0.0251(5) Uani 1 1 d .
C8 C 0.5131(4) 0.0157(2) -0.1167(3) 0.0357(8) Uani 1 1 d .
H8 H 0.5411 0.0200 -0.1886 0.043 Uiso 1 1 calc R
C9 C 0.3693(4) -0.0063(3) -0.1041(4) 0.0479(10) Uani 1 1 d .
H9 H 0.2994 -0.0173 -0.1673 0.057 Uiso 1 1 calc R
C10 C 0.3287(4) -0.0122(3) -0.0001(4) 0.0511(11) Uani 1 1 d .
H10 H 0.2305 -0.0273 0.0082 0.061 Uiso 1 1 calc R
C11 C 0.4281(4) 0.0035(3) 0.0914(4) 0.0464(9) Uani 1 1 d .
H11 H 0.3980 -0.0001 0.1628 0.056 Uiso 1 1 calc R
C12 C 0.5725(4) 0.0247(2) 0.0813(3) 0.0344(7) Uani 1 1 d .
H12 H 0.6414 0.0344 0.1456 0.041 Uiso 1 1 calc R
C13 C 0.7731(3) 0.18530(18) -0.0626(2) 0.0212(5) Uani 1 1 d .
H13 H 0.8680 0.2077 -0.0828 0.025 Uiso 1 1 calc R
C14 C 0.6549(3) 0.2010(2) -0.1624(3) 0.0267(6) Uani 1 1 d .
H14A H 0.6638 0.1571 -0.2193 0.032 Uiso 1 1 calc R
H14B H 0.5564 0.1952 -0.1386 0.032 Uiso 1 1 calc R
C15 C 0.6675(4) 0.2880(2) -0.2128(3) 0.0321(7) Uani 1 1 d .
H15A H 0.5852 0.2973 -0.2729 0.039 Uiso 1 1 calc R
H15B H 0.6636 0.3326 -0.1560 0.039 Uiso 1 1 calc R
C16 C 0.7423(3) 0.23381(19) 0.0414(2) 0.0247(5) Uani 1 1 d .
H16A H 0.6884 0.2869 0.0188 0.030 Uiso 1 1 calc R
H16B H 0.6786 0.1986 0.0826 0.030 Uiso 1 1 calc R
C17 C 0.8844(3) 0.25608(18) 0.1180(2) 0.0239(5) Uani 1 1 d .
H17A H 0.8612 0.2994 0.1720 0.029 Uiso 1 1 calc R
H17B H 0.9550 0.2819 0.0731 0.029 Uiso 1 1 calc R
C18 C 1.1641(3) 0.19862(19) 0.2220(3) 0.0246(5) Uani 1 1 d .
C19 C 1.2334(4) 0.2242(2) 0.1325(3) 0.0320(7) Uani 1 1 d .
H19 H 1.1803 0.2244 0.0601 0.038 Uiso 1 1 calc R
C20 C 1.3799(4) 0.2492(3) 0.1492(3) 0.0410(8) Uani 1 1 d .
H20 H 1.4264 0.2672 0.0882 0.049 Uiso 1 1 calc R
C21 C 1.4579(4) 0.2479(3) 0.2536(4) 0.0425(9) Uani 1 1 d .
H21 H 1.5583 0.2647 0.2644 0.051 Uiso 1 1 calc R
C22 C 1.3909(4) 0.2221(2) 0.3434(3) 0.0408(8) Uani 1 1 d .
H22 H 1.4454 0.2216 0.4154 0.049 Uiso 1 1 calc R
C23 C 1.2437(4) 0.1967(2) 0.3283(3) 0.0310(6) Uani 1 1 d .
H23 H 1.1980 0.1784 0.3895 0.037 Uiso 1 1 calc R
C24 C 0.8955(3) 0.16728(19) 0.3239(2) 0.0241(5) Uani 1 1 d .
C25 C 0.8273(3) 0.0946(2) 0.3601(3) 0.0285(6) Uani 1 1 d .
H25 H 0.8254 0.0430 0.3194 0.034 Uiso 1 1 calc R
C26 C 0.7617(4) 0.0994(3) 0.4575(3) 0.0389(8) Uani 1 1 d .
H26 H 0.7142 0.0508 0.4825 0.047 Uiso 1 1 calc R
C27 C 0.7658(4) 0.1732(3) 0.5165(3) 0.0414(9) Uani 1 1 d .
H27 H 0.7214 0.1753 0.5824 0.050 Uiso 1 1 calc R
C28 C 0.8337(4) 0.2453(3) 0.4816(3) 0.0380(8) Uani 1 1 d .
H28 H 0.8364 0.2965 0.5234 0.046 Uiso 1 1 calc R
C29 C 0.8978(4) 0.2418(2) 0.3849(3) 0.0312(6) Uani 1 1 d .
H29 H 0.9438 0.2911 0.3603 0.037 Uiso 1 1 calc R
C30 C 0.1494(5) 0.3019(3) 0.7083(3) 0.0511(11) Uani 1 1 d .
H30A H 0.1144 0.3496 0.7510 0.061 Uiso 1 1 calc R
H30B H 0.0620 0.2699 0.6739 0.061 Uiso 1 1 calc R
C31 C 0.6205(6) 0.5149(4) 0.4992(5) 0.0773(18) Uani 1 1 d .
H31A H 0.7253 0.5037 0.5267 0.093 Uiso 1 1 calc R
H31B H 0.5718 0.5330 0.5630 0.093 Uiso 1 1 calc R
Cl1 Cl 0.93516(10) -0.10430(5) 0.04921(6) 0.03132(16) Uani 1 1 d .
Cl2 Cl 1.11714(9) -0.01144(5) 0.27446(6) 0.03079(16) Uani 1 1 d .
Cl3 Cl 0.2428(2) 0.34335(12) 0.60354(12) 0.0861(5) Uani 1 1 d .
Cl4 Cl 0.26002(11) 0.23490(8) 0.79828(10) 0.0522(2) Uani 1 1 d .
Cl5 Cl 0.5397(2) 0.42228(12) 0.44535(19) 0.1059(6) Uani 1 1 d .
Cl6 Cl 0.60964(14) 0.59734(9) 0.40324(9) 0.0601(3) Uani 1 1 d .
O1 O 0.8042(3) 0.29194(15) -0.2556(2) 0.0349(5) Uani 1 1 d .
H1 H 0.8311 0.3429 -0.2582 0.052 Uiso 1 1 calc R
P1 P 0.80015(8) 0.07120(5) -0.03382(6) 0.01948(13) Uani 1 1 d .
P2 P 0.97309(8) 0.16517(5) 0.19394(6) 0.01966(13) Uani 1 1 d .

loop_
_atom_site_aniso_label
_atom_site_aniso_U_11
_atom_site_aniso_U_22
_atom_site_aniso_U_33
_atom_site_aniso_U_23
_atom_site_aniso_U_13
_atom_site_aniso_U_12
Pd1 0.02051(8) 0.01753(7) 0.01795(8) -0.00006(7) 0.00232(5) 0.00137(8)
C1 0.0267(11) 0.0258(13) 0.0194(11) 0.0011(12) 0.0031(8) 0.0008(13)
C2 0.0300(15) 0.0317(15) 0.0307(16) -0.0062(12) 0.0106(12) -0.0042(13)
C3 0.0468(19) 0.037(2) 0.0370(17) -0.0021(14) 0.0221(14) -0.0023(16)
C4 0.052(2) 0.0386(19) 0.0252(16) -0.0010(14) 0.0107(14) 0.0138(17)
C5 0.053(2) 0.0279(16) 0.0284(16) -0.0054(12) 0.0027(14) 0.0013(15)
C6 0.0389(17) 0.0254(15) 0.0267(15) 0.0002(11) 0.0018(12) -0.0020(13)
C7 0.0203(11) 0.0247(12) 0.0303(12) 0.0062(13) 0.0032(9) -0.0008(13)
C8 0.0278(15) 0.039(2) 0.0382(18) 0.0097(12) -0.0033(12) -0.0070(12)
C9 0.0230(16) 0.052(2) 0.065(3) 0.0107(19) -0.0063(16) -0.0118(16)
C10 0.0262(17) 0.047(2) 0.082(3) 0.008(2) 0.0138(18) -0.0118(16)
C11 0.039(2) 0.047(2) 0.058(2) 0.0041(18) 0.0240(17) -0.0093(17)
C12 0.0314(14) 0.036(2) 0.0378(16) 0.0023(14) 0.0135(12) -0.0056(14)
C13 0.0181(11) 0.0228(13) 0.0224(13) 0.0033(9) 0.0015(9) 0.0016(10)
C14 0.0205(13) 0.0300(14) 0.0285(15) 0.0077(11) -0.0011(10) 0.0012(11)
C15 0.0376(17) 0.0320(16) 0.0258(15) 0.0077(12) 0.0010(12) 0.0033(13)
C16 0.0241(13) 0.0251(13) 0.0256(14) 0.0023(10) 0.0066(10) 0.0067(11)
C17 0.0295(14) 0.0186(12) 0.0240(13) 0.0001(9) 0.0051(10) 0.0008(10)
C18 0.0223(13) 0.0217(13) 0.0300(15) -0.0032(10) 0.0045(10) 0.0001(10)
C19 0.0295(15) 0.0326(16) 0.0355(17) -0.0022(13) 0.0100(12) 0.0010(13)
C20 0.0260(16) 0.044(2) 0.055(2) 0.0009(17) 0.0151(15) 0.0002(14)
C21 0.0238(15) 0.041(2) 0.064(3) -0.0055(17) 0.0087(15) -0.0036(14)
C22 0.0290(17) 0.042(2) 0.048(2) -0.0049(16) -0.0062(14) 0.0001(15)
C23 0.0273(15) 0.0313(15) 0.0335(16) -0.0003(12) 0.0013(12) -0.0012(12)
C24 0.0249(13) 0.0248(13) 0.0224(13) 0.0000(10) 0.0024(10) 0.0014(11)
C25 0.0299(15) 0.0303(15) 0.0258(14) 0.0025(11) 0.0056(11) -0.0019(12)
C26 0.0402(19) 0.049(2) 0.0294(16) 0.0062(14) 0.0108(14) -0.0056(16)
C27 0.0394(19) 0.063(3) 0.0234(16) -0.0001(15) 0.0109(13) 0.0054(18)
C28 0.0403(19) 0.052(2) 0.0216(15) -0.0085(13) 0.0051(13) 0.0085(16)
C29 0.0343(16) 0.0315(16) 0.0278(15) -0.0074(12) 0.0042(12) -0.0006(13)
C30 0.046(2) 0.065(3) 0.043(2) 0.0048(19) 0.0111(17) 0.020(2)
C31 0.068(3) 0.088(5) 0.067(3) 0.013(3) -0.027(2) -0.019(3)
Cl1 0.0481(5) 0.0196(3) 0.0254(3) -0.0029(2) 0.0017(3) 0.0024(3)
Cl2 0.0361(4) 0.0242(3) 0.0286(4) -0.0002(3) -0.0082(3) 0.0051(3)
Cl3 0.1087(12) 0.0906(11) 0.0666(9) 0.0247(8) 0.0391(8) 0.0232(9)
Cl4 0.0374(5) 0.0552(6) 0.0639(7) 0.0082(5) 0.0067(4) 0.0080(4)
Cl5 0.1064(14) 0.0654(10) 0.1375(17) -0.0097(10) -0.0138(11) -0.0056(9)
Cl6 0.0610(7) 0.0796(9) 0.0398(6) -0.0030(5) 0.0074(5) 0.0034(6)
O1 0.0476(14) 0.0257(11) 0.0331(12) -0.0009(9) 0.0120(10) -0.0061(10)
P1 0.0180(3) 0.0217(3) 0.0188(3) 0.0016(2) 0.0028(2) -0.0010(3)
P2 0.0209(3) 0.0192(3) 0.0190(3) -0.0009(2) 0.0034(2) -0.0002(3)

loop_
_atom_type_symbol
_atom_type_description
_atom_type_scat_dispersion_real
_atom_type_scat_dispersion_imag
_atom_type_scat_source
C C 0.0033 0.0016 'International Tables Vol C Tables 4.2.6.8 and 6.1.1.4'
H H 0.0000 0.0000 'International Tables Vol C Tables 4.2.6.8 and 6.1.1.4'
O O 0.0106 0.0060 'International Tables Vol C Tables 4.2.6.8 and 6.1.1.4'
P P 0.1023 0.0942 'International Tables Vol C Tables 4.2.6.8 and 6.1.1.4'
Cl Cl 0.1484 0.1585 'International Tables Vol C Tables 4.2.6.8 and 6.1.1.4'
Pd Pd -0.9988 1.0072 'International Tables Vol C Tables 4.2.6.8 and 6.1.1.4'

loop_
_geom_angle_atom_site_label_1
_geom_angle_atom_site_label_2
_geom_angle_atom_site_label_3
_geom_angle
P2 Pd1 P1 96.46(3)
P2 Pd1 Cl1 176.21(3)
P1 Pd1 Cl1 86.18(3)
P2 Pd1 Cl2 86.74(3)
P1 Pd1 Cl2 176.74(3)
Cl1 Pd1 Cl2 90.60(3)
C6 C1 C2 118.7(3)
C6 C1 P1 122.7(2)
C2 C1 P1 118.5(2)
C3 C2 C1 120.8(3)
C3 C2 H2 119.6
C1 C2 H2 119.6
C2 C3 C4 120.1(3)
C2 C3 H3 120.0
C4 C3 H3 120.0
C5 C4 C3 119.9(3)
C5 C4 H4 120.0
C3 C4 H4 120.0
C4 C5 C6 120.4(3)
C4 C5 H5 119.8
C6 C5 H5 119.8
C5 C6 C1 120.0(3)
C5 C6 H6 120.0
C1 C6 H6 120.0
C8 C7 C12 118.7(3)
C8 C7 P1 122.8(2)
C12 C7 P1 118.2(2)
C9 C8 C7 120.3(3)
C9 C8 H8 119.9
C7 C8 H8 119.9
C10 C9 C8 119.9(3)
C10 C9 H9 120.0
C8 C9 H9 120.0
C11 C10 C9 120.6(3)
C11 C10 H10 119.7
C9 C10 H10 119.7
C10 C11 C12 120.7(4)
C10 C11 H11 119.7
C12 C11 H11 119.7
C11 C12 C7 119.8(3)
C11 C12 H12 120.1
C7 C12 H12 120.1
C14 C13 C16 112.6(2)
C14 C13 P1 111.8(2)
C16 C13 P1 111.18(19)
C14 C13 H13 107.0
C16 C13 H13 107.0
P1 C13 H13 107.0
C15 C14 C13 112.6(3)
C15 C14 H14A 109.1
C13 C14 H14A 109.1
C15 C14 H14B 109.1
C13 C14 H14B 109.1
H14A C14 H14B 107.8
O1 C15 C14 108.0(3)
O1 C15 H15A 110.1
C14 C15 H15A 110.1
O1 C15 H15B 110.1
C14 C15 H15B 110.1
H15A C15 H15B 108.4
C17 C16 C13 112.2(2)
C17 C16 H16A 109.2
C13 C16 H16A 109.2
C17 C16 H16B 109.2
C13 C16 H16B 109.2
H16A C16 H16B 107.9
C16 C17 P2 114.3(2)
C16 C17 H17A 108.7
P2 C17 H17A 108.7
C16 C17 H17B 108.7
P2 C17 H17B 108.7
H17A C17 H17B 107.6
C19 C18 C23 119.7(3)
C19 C18 P2 117.7(2)
C23 C18 P2 122.5(2)
C20 C19 C18 120.1(3)
C20 C19 H19 120.0
C18 C19 H19 120.0
C21 C20 C19 120.2(3)
C21 C20 H20 119.9
C19 C20 H20 119.9
C20 C21 C22 120.4(3)
C20 C21 H21 119.8
C22 C21 H21 119.8
C21 C22 C23 120.2(3)
C21 C22 H22 119.9
C23 C22 H22 119.9
C22 C23 C18 119.4(3)
C22 C23 H23 120.3
C18 C23 H23 120.3
C29 C24 C25 119.6(3)
C29 C24 P2 120.2(2)
C25 C24 P2 120.2(2)
C24 C25 C26 118.9(3)
C24 C25 H25 120.5
C26 C25 H25 120.5
C27 C26 C25 120.5(3)
C27 C26 H26 119.7
C25 C26 H26 119.7
C26 C27 C28 121.0(3)
C26 C27 H27 119.5
C28 C27 H27 119.5
C27 C28 C29 119.2(3)
C27 C28 H28 120.4
C29 C28 H28 120.4
C24 C29 C28 120.8(3)
C24 C29 H29 119.6
C28 C29 H29 119.6
Cl4 C30 Cl3 112.5(2)
Cl4 C30 H30A 109.1
Cl3 C30 H30A 109.1
Cl4 C30 H30B 109.1
Cl3 C30 H30B 109.1
H30A C30 H30B 107.8
Cl5 C31 Cl6 112.9(3)
Cl5 C31 H31A 109.0
Cl6 C31 H31A 109.0
Cl5 C31 H31B 109.0
Cl6 C31 H31B 109.0
H31A C31 H31B 107.8
C15 O1 H1 109.5
C7 P1 C1 109.45(14)
C7 P1 C13 104.16(15)
C1 P1 C13 103.42(14)
C7 P1 Pd1 110.48(9)
C1 P1 Pd1 111.53(9)
C13 P1 Pd1 117.25(9)
C18 P2 C24 108.10(14)
C18 P2 C17 102.74(14)
C24 P2 C17 103.08(13)
C18 P2 Pd1 110.79(10)
C24 P2 Pd1 111.31(10)
C17 P2 Pd1 119.91(9)

loop_
_geom_bond_atom_site_label_1
_geom_bond_atom_site_label_2
_geom_bond_distance
Pd1 P2 2.2454(7)
Pd1 P1 2.2471(7)
Pd1 Cl1 2.3412(7)
Pd1 Cl2 2.3727(7)
C1 C6 1.397(5)
C1 C2 1.398(4)
C1 P1 1.820(3)
C2 C3 1.376(4)
C2 H2 0.9500
C3 C4 1.384(5)
C3 H3 0.9500
C4 C5 1.381(5)
C4 H4 0.9500
C5 C6 1.387(5)
C5 H5 0.9500
C6 H6 0.9500
C7 C8 1.396(4)
C7 C12 1.402(4)
C7 P1 1.816(3)
C8 C9 1.392(5)
C8 H8 0.9500
C9 C10 1.373(6)
C9 H9 0.9500
C10 C11 1.365(7)
C10 H10 0.9500
C11 C12 1.387(5)
C11 H11 0.9500
C12 H12 0.9500
C13 C14 1.537(4)
C13 C16 1.539(4)
C13 P1 1.838(3)
C13 H13 1.0000
C14 C15 1.510(4)
C14 H14A 0.9900
C14 H14B 0.9900
C15 O1 1.423(4)
C15 H15A 0.9900
C15 H15B 0.9900
C16 C17 1.538(4)
C16 H16A 0.9900
C16 H16B 0.9900
C17 P2 1.832(3)
C17 H17A 0.9900
C17 H17B 0.9900
C18 C19 1.395(4)
C18 C23 1.399(4)
C18 P2 1.817(3)
C19 C20 1.388(5)
C19 H19 0.9500
C20 C21 1.374(6)
C20 H20 0.9500
C21 C22 1.387(6)
C21 H21 0.9500
C22 C23 1.396(5)
C22 H22 0.9500
C23 H23 0.9500
C24 C29 1.387(4)
C24 C25 1.402(4)
C24 P2 1.824(3)
C25 C26 1.405(5)
C25 H25 0.9500
C26 C27 1.364(6)
C26 H26 0.9500
C27 C28 1.388(6)
C27 H27 0.9500
C28 C29 1.389(5)
C28 H28 0.9500
C29 H29 0.9500
C30 Cl4 1.745(4)
C30 Cl3 1.757(5)
C30 H30A 0.9900
C30 H30B 0.9900
C31 Cl5 1.724(6)
C31 Cl6 1.740(6)
C31 H31A 0.9900
C31 H31B 0.9900
O1 H1 0.8400
